data_7057548
loop_
_publ_author_name
'Banerjee, Saikat'
'Dey, Arka'
'Ghorai, Pravat'
'Brand\~ao, Paula'
'Ortega-Castro, Joaqu\'in'
'Frontera, Antonio'
'Ray, Partha Pratim'
'Saha, Amrita'

_publ_section_title
;
 Experimental and computational investigations of the photosensitive
 Schottky barrier diode property of an azobenzene based small organic
 molecule
;
_journal_issue 16
_journal_name_full 'New Journal of Chemistry'
_journal_page_first 13430
_journal_paper_doi 10.1039/C8NJ02193G
_journal_volume 42
_journal_year 2018
_chemical_formula_sum 'C36 H34 N6 O6'
_chemical_formula_weight 646.69
_space_group_crystal_system monoclinic
_space_group_IT_number 14
_space_group_name_Hall '-P 2ybc'
_space_group_name_H-M_alt 'P 1 21/c 1'
_symmetry_space_group_name_Hall '-P 2ybc'
_symmetry_space_group_name_H-M 'P 1 21/c 1'
_atom_sites_solution_hydrogens mixed
_audit_creation_method SHELXL-2013
_audit_update_record
;
2017-11-03 deposited with the CCDC.
2018-07-04 downloaded from the CCDC.
;
_cell_angle_alpha 90
_cell_angle_beta 92.192(12)
_cell_angle_gamma 90
_cell_formula_units_Z 2
_cell_length_a 11.001(4)
_cell_length_b 24.698(10)
_cell_length_c 6.161(2)
_cell_measurement_reflns_used 894
_cell_measurement_temperature 100(2)
_cell_measurement_theta_max 24.70
_cell_measurement_theta_min 2.99
_cell_volume 1672.7(11)
_computing_structure_refinement 'SHELXL-2013 (Sheldrick, 2013)'
_diffrn_ambient_temperature 100(2)
_diffrn_measured_fraction_theta_full 0.999
_diffrn_measured_fraction_theta_max 0.994
_diffrn_measurement_device_type CCD
_diffrn_measurement_method 'omega and phi scans'
_diffrn_radiation_type MoK\a
_diffrn_radiation_wavelength 0.71073
_diffrn_reflns_av_unetI/netI 0.1695
_diffrn_reflns_Laue_measured_fraction_full 0.999
_diffrn_reflns_Laue_measured_fraction_max 0.994
_diffrn_reflns_limit_h_max 13
_diffrn_reflns_limit_h_min 0
_diffrn_reflns_limit_k_max 0
_diffrn_reflns_limit_k_min -30
_diffrn_reflns_limit_l_max 7
_diffrn_reflns_limit_l_min -7
_diffrn_reflns_number 3280
_diffrn_reflns_point_group_measured_fraction_full 0.999
_diffrn_reflns_point_group_measured_fraction_max 0.994
_diffrn_reflns_theta_full 25.242
_diffrn_reflns_theta_max 26.026
_diffrn_reflns_theta_min 1.853
_diffrn_source 'fine-focus sealed tube'
_exptl_absorpt_coefficient_mu 0.089
_exptl_absorpt_correction_T_max 0.7451
_exptl_absorpt_correction_T_min 0.3829
_exptl_absorpt_correction_type multi-scan
_exptl_crystal_colour Purple
_exptl_crystal_density_diffrn 1.284
_exptl_crystal_description Plate
_exptl_crystal_F_000 680
_exptl_crystal_size_max 0.360
_exptl_crystal_size_mid 0.100
_exptl_crystal_size_min 0.020
_refine_diff_density_max 0.729
_refine_diff_density_min -0.377
_refine_diff_density_rms 0.095
_refine_ls_extinction_method none
_refine_ls_goodness_of_fit_ref 1.033
_refine_ls_hydrogen_treatment mixed
_refine_ls_matrix_type full
_refine_ls_number_parameters 223
_refine_ls_number_reflns 3280
_refine_ls_number_restraints 12
_refine_ls_restrained_S_all 1.048
_refine_ls_R_factor_all 0.2159
_refine_ls_R_factor_gt 0.1013
_refine_ls_shift/su_max 0.000
_refine_ls_shift/su_mean 0.000
_refine_ls_structure_factor_coef Fsqd
_refine_ls_weighting_details 'w=1/[\s^2^(Fo^2^)+(0.1143P)^2^+1.8772P] where P=(Fo^2^+2Fc^2^)/3'
_refine_ls_weighting_scheme calc
_refine_ls_wR_factor_gt 0.2322
_refine_ls_wR_factor_ref 0.3024
_reflns_Friedel_coverage 0.000
_reflns_number_gt 1545
_reflns_number_total 3280
_reflns_threshold_expression 'I > 2\s(I)'
_cod_data_source_file c8nj02193g2.cif
_cod_data_source_block twin5
_cod_depositor_comments 'Adding full bibliography for 7057548.cif.'
_cod_database_code 7057548
_shelx_space_group_comment
;
The symmetry employed for this shelxl refinement is uniquely defined
by the following loop, which should always be used as a source of
symmetry information in preference to the above space-group names.
They are only intended as comments.
;
_shelx_estimated_absorpt_t_min 0.969
_shelx_estimated_absorpt_t_max 0.998
_shelxl_version_number 2013-4

loop_
_space_group_symop_operation_xyz
'x, y, z'
'-x, y+1/2, -z+1/2'
'-x, -y, -z'
'x, -y-1/2, z-1/2'

loop_
_atom_site_label
_atom_site_type_symbol
_atom_site_fract_x
_atom_site_fract_y
_atom_site_fract_z
_atom_site_U_iso_or_equiv
_atom_site_adp_type
_atom_site_occupancy
_atom_site_site_symmetry_order
_atom_site_calc_flag
_atom_site_refinement_flags_posn
_atom_site_refinement_flags_adp
O1 O 0.3799(4) 0.62555(16) 0.8651(6) 0.0410(11) Uani 1 1 d . .
H1A H 0.404(7) 0.604(3) 0.987(13) 0.09(3) Uiso 1 1 d . .
O2 O 0.3647(4) 0.68367(16) 0.5125(6) 0.0429(11) Uani 1 1 d . .
N1 N 0.5032(4) 0.56344(18) 1.1232(6) 0.0322(12) Uani 1 1 d . .
N2 N 0.7938(4) 0.64264(19) 0.3861(7) 0.0376(12) Uani 1 1 d . .
N3 N 0.7886(4) 0.67195(19) 0.2191(7) 0.0381(13) Uani 1 1 d . .
C1 C 0.3967(6) 0.5003(2) 1.6202(9) 0.0386(15) Uani 1 1 d . .
H1 H 0.3252 0.5009 1.7019 0.046 Uiso 1 1 calc R U
C2 C 0.4027(5) 0.5310(2) 1.4336(8) 0.0339(14) Uani 1 1 d . .
H2 H 0.3348 0.5524 1.3875 0.041 Uiso 1 1 calc R U
C3 C 0.5063(5) 0.5310(2) 1.3124(8) 0.0309(14) Uani 1 1 d . .
C4 C 0.5976(6) 0.5721(2) 1.0095(8) 0.0336(14) Uani 1 1 d . .
H4 H 0.6736 0.5566 1.0539 0.040 Uiso 1 1 calc R U
C5 C 0.5891(5) 0.6049(2) 0.8168(8) 0.0323(14) Uani 1 1 d . .
C6 C 0.4809(5) 0.6307(2) 0.7512(8) 0.0310(14) Uani 1 1 d . .
C7 C 0.4756(6) 0.6620(2) 0.5613(8) 0.0314(14) Uani 1 1 d . .
C8 C 0.5767(5) 0.6678(2) 0.4404(8) 0.0313(14) Uani 1 1 d . .
H8 H 0.5733 0.6896 0.3134 0.038 Uiso 1 1 calc R U
C9 C 0.6854(5) 0.6415(2) 0.5043(8) 0.0318(13) Uani 1 1 d . .
C10 C 0.6915(5) 0.6106(2) 0.6900(8) 0.0351(14) Uani 1 1 d . .
H10 H 0.7655 0.5930 0.7327 0.042 Uiso 1 1 calc R U
C11 C 0.3551(6) 0.7183(3) 0.3295(9) 0.0483(17) Uani 1 1 d . .
H11A H 0.4177 0.7464 0.3423 0.073 Uiso 1 1 calc R U
H11B H 0.2744 0.7352 0.3223 0.073 Uiso 1 1 calc R U
H11C H 0.3665 0.6971 0.1971 0.073 Uiso 1 1 calc R U
C12 C 0.8994(6) 0.6712(2) 0.1041(9) 0.0358(14) Uani 1 1 d . .
C13 C 0.8948(6) 0.6974(2) -0.0943(9) 0.0388(15) Uani 1 1 d . .
H13 H 0.8227 0.7155 -0.1432 0.047 Uiso 1 1 calc R U
C14 C 0.9960(6) 0.6970(3) -0.2216(10) 0.0437(16) Uani 1 1 d . .
H14 H 0.9927 0.7143 -0.3595 0.052 Uiso 1 1 calc R U
C15 C 1.1012(7) 0.6717(3) -0.1493(10) 0.0499(18) Uani 1 1 d . .
H15 H 1.1705 0.6714 -0.2366 0.060 Uiso 1 1 calc R U
C16 C 1.1051(6) 0.6470(3) 0.0512(11) 0.0539(18) Uani 1 1 d . .
H16 H 1.1783 0.6300 0.1021 0.065 Uiso 1 1 calc R U
C17 C 1.0057(6) 0.6463(3) 0.1788(10) 0.0486(18) Uani 1 1 d . .
H17 H 1.0096 0.6290 0.3165 0.058 Uiso 1 1 calc R U
C100 C 1.064(3) 0.4959(14) 0.021(9) 0.329(17) Uani 1 1 d . U
O100 O 0.998(2) 0.4989(5) 0.285(4) 0.318(9) Uani 1 1 d . U

loop_
_atom_site_aniso_label
_atom_site_aniso_U_11
_atom_site_aniso_U_22
_atom_site_aniso_U_33
_atom_site_aniso_U_23
_atom_site_aniso_U_13
_atom_site_aniso_U_12
O1 0.050(3) 0.040(3) 0.033(2) 0.0085(19) 0.011(2) 0.010(2)
O2 0.059(3) 0.039(2) 0.031(2) 0.0064(19) 0.004(2) 0.013(2)
N1 0.052(3) 0.025(3) 0.020(2) 0.0000(19) 0.004(2) -0.004(2)
N2 0.046(3) 0.038(3) 0.029(3) 0.006(2) 0.003(2) -0.010(2)
N3 0.047(3) 0.039(3) 0.028(3) 0.001(2) 0.003(2) -0.008(2)
C1 0.061(4) 0.030(3) 0.025(3) 0.000(3) 0.008(3) -0.001(3)
C2 0.042(4) 0.030(3) 0.030(3) 0.000(3) 0.001(3) 0.003(3)
C3 0.046(4) 0.023(3) 0.024(3) -0.004(2) 0.001(3) -0.004(3)
C4 0.043(4) 0.032(3) 0.025(3) 0.002(3) 0.000(3) -0.005(3)
C5 0.046(4) 0.029(3) 0.022(3) 0.000(2) 0.004(3) -0.009(3)
C6 0.039(4) 0.028(3) 0.026(3) -0.004(2) 0.004(3) -0.003(3)
C7 0.048(4) 0.026(3) 0.020(3) -0.002(2) 0.002(3) -0.003(3)
C8 0.045(4) 0.023(3) 0.025(3) 0.000(2) 0.003(3) -0.007(3)
C9 0.040(4) 0.026(3) 0.029(3) -0.001(2) 0.005(3) -0.009(3)
C10 0.041(4) 0.030(3) 0.034(3) 0.003(3) -0.003(3) -0.005(3)
C11 0.067(5) 0.043(4) 0.035(3) 0.013(3) 0.004(3) 0.013(3)
C12 0.051(4) 0.027(3) 0.030(3) 0.001(3) 0.006(3) -0.008(3)
C13 0.046(4) 0.036(3) 0.035(3) 0.000(3) 0.003(3) -0.004(3)
C14 0.059(5) 0.042(4) 0.031(3) 0.005(3) 0.008(3) -0.009(3)
C15 0.052(4) 0.053(4) 0.046(4) 0.006(3) 0.009(3) -0.010(4)
C16 0.043(4) 0.062(5) 0.057(4) 0.012(4) 0.002(3) -0.001(4)
C17 0.052(4) 0.055(4) 0.039(4) 0.018(3) 0.006(3) 0.000(4)
C100 0.30(2) 0.31(2) 0.38(2) -0.007(17) -0.002(19) 0.033(18)
O100 0.315(15) 0.048(4) 0.59(3) 0.005(15) 0.01(3) -0.001(6)

loop_
_atom_type_symbol
_atom_type_description
_atom_type_scat_dispersion_real
_atom_type_scat_dispersion_imag
_atom_type_scat_source
C C 0.0033 0.0016 'International Tables Vol C Tables 4.2.6.8 and 6.1.1.4'
H H 0.0000 0.0000 'International Tables Vol C Tables 4.2.6.8 and 6.1.1.4'
N N 0.0061 0.0033 'International Tables Vol C Tables 4.2.6.8 and 6.1.1.4'
O O 0.0106 0.0060 'International Tables Vol C Tables 4.2.6.8 and 6.1.1.4'

loop_
_geom_angle_atom_site_label_1
_geom_angle_atom_site_label_2
_geom_angle_atom_site_label_3
_geom_angle
_geom_angle_site_symmetry_1
C6 O1 H1A 105(5) .
C7 O2 C11 117.1(5) .
C4 N1 C3 123.0(5) .
N3 N2 C9 114.7(5) .
N2 N3 C12 112.6(5) .
C3 C1 C2 120.1(6) 3_668
C3 C1 H1 120.0 3_668
C2 C1 H1 120.0 .
C1 C2 C3 121.0(6) .
C1 C2 H2 119.5 .
C3 C2 H2 119.5 .
C1 C3 C2 118.9(5) 3_668
C1 C3 N1 124.4(5) 3_668
C2 C3 N1 116.7(5) .
N1 C4 C5 120.8(6) .
N1 C4 H4 119.6 .
C5 C4 H4 119.6 .
C6 C5 C10 119.1(5) .
C6 C5 C4 121.7(5) .
C10 C5 C4 119.2(6) .
O1 C6 C5 121.2(5) .
O1 C6 C7 118.6(5) .
C5 C6 C7 120.1(5) .
O2 C7 C8 125.5(5) .
O2 C7 C6 114.3(5) .
C8 C7 C6 120.2(6) .
C7 C8 C9 120.0(5) .
C7 C8 H8 120.0 .
C9 C8 H8 120.0 .
C10 C9 C8 120.3(5) .
C10 C9 N2 115.0(5) .
C8 C9 N2 124.7(5) .
C9 C10 C5 120.3(6) .
C9 C10 H10 119.8 .
C5 C10 H10 119.8 .
O2 C11 H11A 109.5 .
O2 C11 H11B 109.5 .
H11A C11 H11B 109.5 .
O2 C11 H11C 109.5 .
H11A C11 H11C 109.5 .
H11B C11 H11C 109.5 .
C13 C12 C17 120.2(6) .
C13 C12 N3 115.4(6) .
C17 C12 N3 124.4(5) .
C12 C13 C14 119.6(6) .
C12 C13 H13 120.2 .
C14 C13 H13 120.2 .
C15 C14 C13 120.3(6) .
C15 C14 H14 119.9 .
C13 C14 H14 119.9 .
C14 C15 C16 119.3(6) .
C14 C15 H15 120.3 .
C16 C15 H15 120.3 .
C17 C16 C15 121.4(7) .
C17 C16 H16 119.3 .
C15 C16 H16 119.3 .
C16 C17 C12 119.1(6) .
C16 C17 H17 120.5 .
C12 C17 H17 120.5 .
C100 C100 O100 74(4) 3_765

loop_
_geom_bond_atom_site_label_1
_geom_bond_atom_site_label_2
_geom_bond_distance
_geom_bond_site_symmetry_2
O1 C6 1.343(6) .
O1 H1A 0.96(8) .
O2 C7 1.355(7) .
O2 C11 1.415(6) .
N1 C4 1.293(7) .
N1 C3 1.414(7) .
N2 N3 1.257(6) .
N2 C9 1.421(7) .
N3 C12 1.433(7) .
C1 C3 1.369(8) 3_668
C1 C2 1.380(7) .
C1 H1 0.9500 .
C2 C3 1.387(8) .
C2 H2 0.9500 .
C3 C1 1.369(8) 3_668
C4 C5 1.437(7) .
C4 H4 0.9500 .
C5 C6 1.397(8) .
C5 C10 1.402(8) .
C6 C7 1.400(7) .
C7 C8 1.370(8) .
C8 C9 1.404(8) .
C8 H8 0.9500 .
C9 C10 1.375(7) .
C10 H10 0.9500 .
C11 H11A 0.9800 .
C11 H11B 0.9800 .
C11 H11C 0.9800 .
C12 C13 1.382(8) .
C12 C17 1.384(9) .
C13 C14 1.386(8) .
C13 H13 0.9500 .
C14 C15 1.373(9) .
C14 H14 0.9500 .
C15 C16 1.377(9) .
C15 H15 0.9500 .
C16 C17 1.372(9) .
C16 H16 0.9500 .
C17 H17 0.9500 .
C100 C100 1.43(6) 3_765
C100 O100 1.81(5) .
